data_7126590
loop_
_publ_author_name
'Schrage, Briana R.'
'Nemykin, Victor N.'
'Ziegler, Christopher J.'

_publ_section_title
;
 Biliazine: a ring open phthalocyanine analog with a meso hydrogen bond.
;
_journal_issue 49
_journal_name_full 'Chemical communications (Cambridge, England)'
_journal_page_first 6628
_journal_page_last 6631
_journal_paper_doi 10.1039/d0cc03060k
_journal_volume 56
_journal_year 2020
_chemical_formula_sum 'C22 H15 N9'
_chemical_formula_weight 405.43
_space_group_crystal_system monoclinic
_space_group_IT_number 14
_space_group_name_Hall '-P 2yn'
_space_group_name_H-M_alt 'P 1 21/n 1'
_atom_sites_solution_hydrogens geom
_audit_creation_method SHELXL-2016/6
_audit_update_record
;
2020-03-06 deposited with the CCDC.	2020-05-21 downloaded from the CCDC.
;
_cell_angle_alpha 90
_cell_angle_beta 93.02(8)
_cell_angle_gamma 90
_cell_formula_units_Z 4
_cell_length_a 4.579(6)
_cell_length_b 17.112(13)
_cell_length_c 23.460(16)
_cell_measurement_reflns_used 2923
_cell_measurement_temperature 100(2)
_cell_measurement_theta_max 67.18
_cell_measurement_theta_min 4.58
_cell_volume 1836(3)
_computing_cell_refinement 'Bruker SAINT'
_computing_data_collection 'Bruker APEX2'
_computing_data_reduction 'Bruker SAINT'
_computing_molecular_graphics 'Bruker SHELXTL'
_computing_publication_material 'Bruker SHELXTL'
_computing_structure_refinement 'SHELXL-2016/6 (Sheldrick, 2016)'
_computing_structure_solution 'SHELXT 2014/5 (Sheldrick, 2014)'
_diffrn_ambient_temperature 100(2)
_diffrn_measured_fraction_theta_full 0.941
_diffrn_measured_fraction_theta_max 0.941
_diffrn_measurement_device_type 'Bruker APEX-II CCD'
_diffrn_measurement_method '\f and \w scans'
_diffrn_radiation_type CuK\a
_diffrn_radiation_wavelength 1.54178
_diffrn_reflns_av_R_equivalents 0.0668
_diffrn_reflns_av_unetI/netI 0.0815
_diffrn_reflns_Laue_measured_fraction_full 0.941
_diffrn_reflns_Laue_measured_fraction_max 0.941
_diffrn_reflns_limit_h_max 5
_diffrn_reflns_limit_h_min -5
_diffrn_reflns_limit_k_max 20
_diffrn_reflns_limit_k_min -19
_diffrn_reflns_limit_l_max 23
_diffrn_reflns_limit_l_min -27
_diffrn_reflns_number 11216
_diffrn_reflns_point_group_measured_fraction_full 0.941
_diffrn_reflns_point_group_measured_fraction_max 0.941
_diffrn_reflns_theta_full 67.428
_diffrn_reflns_theta_max 67.428
_diffrn_reflns_theta_min 3.198
_exptl_absorpt_coefficient_mu 0.772
_exptl_absorpt_correction_T_max 0.7530
_exptl_absorpt_correction_T_min 0.5655
_exptl_absorpt_correction_type multi-scan
_exptl_absorpt_process_details SADABS
_exptl_crystal_colour orange
_exptl_crystal_density_diffrn 1.467
_exptl_crystal_density_meas ?
_exptl_crystal_density_method 'not measured'
_exptl_crystal_description plate
_exptl_crystal_F_000 840
_exptl_crystal_size_max 0.415
_exptl_crystal_size_mid 0.153
_exptl_crystal_size_min 0.079
_refine_diff_density_max 0.367
_refine_diff_density_min -0.289
_refine_diff_density_rms 0.062
_refine_ls_extinction_method none
_refine_ls_goodness_of_fit_ref 1.015
_refine_ls_hydrogen_treatment constr
_refine_ls_matrix_type full
_refine_ls_number_parameters 280
_refine_ls_number_reflns 3125
_refine_ls_number_restraints 0
_refine_ls_restrained_S_all 1.015
_refine_ls_R_factor_all 0.1127
_refine_ls_R_factor_gt 0.0674
_refine_ls_shift/su_max 0.000
_refine_ls_shift/su_mean 0.000
_refine_ls_structure_factor_coef Fsqd
_refine_ls_weighting_details 'w=1/[\s^2^(Fo^2^)+(0.1101P)^2^] where P=(Fo^2^+2Fc^2^)/3'
_refine_ls_weighting_scheme calc
_refine_ls_wR_factor_gt 0.1725
_refine_ls_wR_factor_ref 0.1976
_reflns_Friedel_coverage 0.000
_reflns_number_gt 1977
_reflns_number_total 3125
_reflns_threshold_expression 'I > 2\s(I)'
_cod_data_source_file d0cc03060k2.cif
_cod_data_source_block H2BlzH
_cod_depositor_comments
;
The following automatic conversions were performed:

data item '_exptl_crystal_density_meas' value 'not measured' was
changed to '?' -- the value is perceived as not measured.

Automatic conversion script
Id: cif_fix_values 7556 2019-12-06 15:28:31Z antanas 

 Adding full bibliography for 7126588--7126592.cif.
;
_cod_original_sg_symbol_H-M 'P 21/n'
_cod_database_code 7126590
_shelx_shelxl_version_number 2016/6
_shelx_space_group_comment
; 
The symmetry employed for this shelxl refinement is uniquely defined 
by the following loop, which should always be used as a source of 
symmetry information in preference to the above space-group names. 
They are only intended as comments. 
;

loop_
_space_group_symop_operation_xyz
'x, y, z'
'-x+1/2, y+1/2, -z+1/2'
'-x, -y, -z'
'x-1/2, -y-1/2, z-1/2'

loop_
_atom_site_label
_atom_site_type_symbol
_atom_site_fract_x
_atom_site_fract_y
_atom_site_fract_z
_atom_site_U_iso_or_equiv
_atom_site_adp_type
_atom_site_occupancy
_atom_site_site_symmetry_order
_atom_site_calc_flag
_atom_site_refinement_flags_posn
_atom_site_refinement_flags_adp
_atom_site_refinement_flags_occupancy
_atom_site_disorder_assembly
_atom_site_disorder_group
C1 C 1.1566(9) 0.5560(2) 0.57847(17) 0.0433(11) Uani 1 1 d . . . . .
H1 H 1.296599 0.516436 0.572028 0.052 Uiso 1 1 calc R U . . .
C2 C 0.9976(9) 0.5962(2) 0.53614(17) 0.0378(10) Uani 1 1 d . . . . .
H2 H 1.006328 0.589502 0.496058 0.045 Uiso 1 1 calc R U . . .
C3 C 0.8225(8) 0.6483(2) 0.56433(17) 0.0356(9) Uani 1 1 d . . . . .
C4 C 0.4744(8) 0.7485(2) 0.56690(16) 0.0323(9) Uani 1 1 d . . . . .
C5 C 0.2702(8) 0.8049(2) 0.53915(15) 0.0318(9) Uani 1 1 d . . . . .
C6 C 0.1954(8) 0.8208(2) 0.48234(16) 0.0343(9) Uani 1 1 d . . . . .
H6 H 0.286021 0.794234 0.452420 0.041 Uiso 1 1 calc R U . . .
C7 C -0.0175(9) 0.8773(2) 0.47100(17) 0.0371(10) Uani 1 1 d . . . . .
H7 H -0.075917 0.889210 0.432524 0.045 Uiso 1 1 calc R U . . .
C8 C -0.1467(9) 0.9167(2) 0.51491(16) 0.0384(10) Uani 1 1 d . . . . .
H8 H -0.291287 0.955127 0.505782 0.046 Uiso 1 1 calc R U . . .
C9 C -0.0699(9) 0.9012(2) 0.57166(16) 0.0362(9) Uani 1 1 d . . . . .
H9 H -0.158121 0.928413 0.601588 0.043 Uiso 1 1 calc R U . . .
C10 C 0.1402(9) 0.8447(2) 0.58290(16) 0.0342(9) Uani 1 1 d . . . . .
C11 C 0.2633(8) 0.8121(2) 0.63654(16) 0.0338(9) Uani 1 1 d . . . . .
C12 C 0.2557(8) 0.8071(2) 0.73626(16) 0.0341(9) Uani 1 1 d . . . . .
C13 C 0.1385(8) 0.8357(2) 0.79004(16) 0.0339(9) Uani 1 1 d . . . . .
C14 C -0.0611(9) 0.8948(2) 0.79982(16) 0.0367(9) Uani 1 1 d . . . . .
H14 H -0.144770 0.925702 0.769533 0.044 Uiso 1 1 calc R U . . .
C15 C -0.1321(9) 0.9064(2) 0.85574(16) 0.0375(10) Uani 1 1 d . . . . .
H15 H -0.267977 0.946227 0.864194 0.045 Uiso 1 1 calc R U . . .
C16 C -0.0074(9) 0.8606(2) 0.90024(17) 0.0385(10) Uani 1 1 d . . . . .
H16 H -0.061355 0.869690 0.938228 0.046 Uiso 1 1 calc R U . . .
C17 C 0.1921(9) 0.8027(2) 0.88986(16) 0.0367(9) Uani 1 1 d . . . . .
H17 H 0.279263 0.772263 0.920072 0.044 Uiso 1 1 calc R U . . .
C18 C 0.2610(8) 0.7904(2) 0.83368(16) 0.0328(9) Uani 1 1 d . . . . .
C19 C 0.4609(8) 0.7333(2) 0.80766(15) 0.0311(9) Uani 1 1 d . . . . .
C20 C 0.7954(8) 0.6293(2) 0.81065(17) 0.0352(9) Uani 1 1 d . . . . .
C21 C 0.9477(9) 0.5701(2) 0.83992(17) 0.0360(9) Uani 1 1 d . . . . .
H21 H 0.945736 0.557918 0.879407 0.043 Uiso 1 1 calc R U . . .
C22 C 1.1027(9) 0.5328(2) 0.79876(16) 0.0383(10) Uani 1 1 d . . . . .
H22 H 1.229851 0.489431 0.805109 0.046 Uiso 1 1 calc R U . . .
N1 N 1.0838(7) 0.58121(18) 0.62999(14) 0.0385(8) Uani 1 1 d . . . . .
N2 N 0.8791(8) 0.63773(18) 0.62122(15) 0.0403(9) Uani 1 1 d . . . . .
H2A H 0.795435 0.663717 0.648314 0.048 Uiso 1 1 calc R U . . .
N3 N 0.6339(7) 0.70118(18) 0.53868(13) 0.0349(8) Uani 1 1 d . . . . .
N4 N 0.4626(7) 0.75628(17) 0.62709(13) 0.0323(7) Uani 1 1 d . . . . .
N5 N 0.1695(7) 0.83878(18) 0.68648(13) 0.0355(8) Uani 1 1 d . . . . .
N6 N 0.4434(7) 0.74796(17) 0.74809(13) 0.0350(8) Uani 1 1 d . . . . .
H6A H 0.540550 0.722275 0.722674 0.042 Uiso 1 1 calc R U . . .
N7 N 0.6087(7) 0.68198(17) 0.83568(13) 0.0350(8) Uani 1 1 d . . . . .
N8 N 0.8514(7) 0.62732(18) 0.75457(14) 0.0374(8) Uani 1 1 d . . . . .
N9 N 1.0437(7) 0.56785(19) 0.74869(14) 0.0408(9) Uani 1 1 d . . . . .
H9A H 1.118907 0.554323 0.716378 0.049 Uiso 1 1 calc R U . . .

loop_
_atom_site_aniso_label
_atom_site_aniso_U_11
_atom_site_aniso_U_22
_atom_site_aniso_U_33
_atom_site_aniso_U_23
_atom_site_aniso_U_13
_atom_site_aniso_U_12
C1 0.047(2) 0.031(2) 0.053(3) 0.0023(19) 0.014(2) 0.0018(18)
C2 0.040(2) 0.033(2) 0.041(2) 0.0001(17) 0.0056(19) 0.0017(17)
C3 0.035(2) 0.030(2) 0.041(2) 0.0032(16) 0.0058(18) -0.0017(16)
C4 0.0311(19) 0.0277(18) 0.038(2) -0.0024(16) 0.0039(17) -0.0002(15)
C5 0.036(2) 0.0277(19) 0.031(2) 0.0000(15) 0.0019(17) -0.0026(16)
C6 0.036(2) 0.031(2) 0.036(2) -0.0030(16) 0.0033(17) -0.0036(16)
C7 0.040(2) 0.033(2) 0.038(2) 0.0007(16) -0.0036(19) -0.0039(17)
C8 0.037(2) 0.034(2) 0.044(2) 0.0047(18) -0.0001(18) 0.0024(17)
C9 0.039(2) 0.0290(19) 0.041(2) -0.0031(17) 0.0058(19) -0.0025(16)
C10 0.037(2) 0.0271(19) 0.038(2) -0.0012(16) 0.0009(18) -0.0048(16)
C11 0.034(2) 0.031(2) 0.036(2) 0.0022(16) -0.0023(17) -0.0036(16)
C12 0.038(2) 0.0293(19) 0.035(2) -0.0022(16) 0.0024(18) -0.0040(17)
C13 0.035(2) 0.033(2) 0.034(2) -0.0018(16) 0.0038(18) 0.0001(16)
C14 0.039(2) 0.033(2) 0.038(2) 0.0036(16) 0.0013(18) 0.0005(17)
C15 0.037(2) 0.033(2) 0.043(2) -0.0051(18) 0.0048(18) -0.0001(17)
C16 0.042(2) 0.037(2) 0.037(2) -0.0023(17) 0.0085(19) -0.0048(18)
C17 0.039(2) 0.034(2) 0.037(2) 0.0034(17) 0.0024(18) -0.0028(17)
C18 0.0317(19) 0.0300(19) 0.037(2) -0.0013(16) 0.0002(17) -0.0059(16)
C19 0.0314(19) 0.0270(19) 0.034(2) 0.0012(15) -0.0024(17) -0.0010(16)
C20 0.034(2) 0.030(2) 0.042(2) -0.0011(16) -0.0002(18) -0.0040(16)
C21 0.039(2) 0.031(2) 0.037(2) 0.0022(17) -0.0033(18) -0.0024(17)
C22 0.034(2) 0.033(2) 0.047(2) 0.0039(18) -0.0054(19) 0.0030(17)
N1 0.0400(19) 0.0312(17) 0.0440(19) -0.0007(15) 0.0001(16) -0.0005(15)
N2 0.043(2) 0.0327(18) 0.046(2) -0.0037(15) 0.0059(17) -0.0020(15)
N3 0.0344(17) 0.0309(16) 0.0395(19) -0.0003(14) 0.0035(15) -0.0029(14)
N4 0.0327(16) 0.0290(16) 0.0348(18) -0.0014(13) -0.0018(14) 0.0012(13)
N5 0.0397(19) 0.0312(17) 0.0355(19) 0.0008(14) 0.0021(15) 0.0010(14)
N6 0.0364(17) 0.0322(17) 0.0365(19) -0.0012(14) 0.0034(15) 0.0022(14)
N7 0.0338(17) 0.0308(17) 0.0402(19) -0.0017(14) 0.0011(15) -0.0017(14)
N8 0.0371(18) 0.0384(18) 0.0365(19) -0.0012(14) -0.0005(15) 0.0019(15)
N9 0.0413(19) 0.0386(18) 0.043(2) -0.0002(16) 0.0024(16) 0.0072(16)

loop_
_atom_type_symbol
_atom_type_description
_atom_type_scat_dispersion_real
_atom_type_scat_dispersion_imag
_atom_type_scat_source
C C 0.0181 0.0091 'International Tables Vol C Tables 4.2.6.8 and 6.1.1.4'
H H 0.0000 0.0000 'International Tables Vol C Tables 4.2.6.8 and 6.1.1.4'
N N 0.0311 0.0180 'International Tables Vol C Tables 4.2.6.8 and 6.1.1.4'

loop_
_geom_angle_atom_site_label_1
_geom_angle_atom_site_label_2
_geom_angle_atom_site_label_3
_geom_angle
_geom_angle_site_symmetry_1
_geom_angle_site_symmetry_3
_geom_angle_publ_flag
N1 C1 C2 109.9(3) . . ?
N1 C1 H1 125.0 . . ?
C2 C1 H1 125.0 . . ?
C1 C2 C3 105.8(4) . . ?
C1 C2 H2 127.1 . . ?
C3 C2 H2 127.1 . . ?
N2 C3 N3 127.1(3) . . ?
N2 C3 C2 107.3(4) . . ?
N3 C3 C2 125.6(4) . . ?
N3 C4 N4 128.2(4) . . ?
N3 C4 C5 123.1(3) . . ?
N4 C4 C5 108.7(3) . . ?
C6 C5 C10 121.3(4) . . ?
C6 C5 C4 132.3(3) . . ?
C10 C5 C4 106.3(3) . . ?
C5 C6 C7 117.2(3) . . ?
C5 C6 H6 121.4 . . ?
C7 C6 H6 121.4 . . ?
C6 C7 C8 121.2(4) . . ?
C6 C7 H7 119.4 . . ?
C8 C7 H7 119.4 . . ?
C9 C8 C7 121.6(4) . . ?
C9 C8 H8 119.2 . . ?
C7 C8 H8 119.2 . . ?
C10 C9 C8 117.2(3) . . ?
C10 C9 H9 121.4 . . ?
C8 C9 H9 121.4 . . ?
C9 C10 C5 121.5(4) . . ?
C9 C10 C11 131.7(3) . . ?
C5 C10 C11 106.7(4) . . ?
N4 C11 N5 129.2(4) . . ?
N4 C11 C10 111.3(3) . . ?
N5 C11 C10 119.5(3) . . ?
N5 C12 N6 130.1(3) . . ?
N5 C12 C13 120.7(3) . . ?
N6 C12 C13 109.2(3) . . ?
C18 C13 C14 122.1(3) . . ?
C18 C13 C12 107.2(3) . . ?
C14 C13 C12 130.7(4) . . ?
C15 C14 C13 116.8(4) . . ?
C15 C14 H14 121.6 . . ?
C13 C14 H14 121.6 . . ?
C14 C15 C16 121.2(4) . . ?
C14 C15 H15 119.4 . . ?
C16 C15 H15 119.4 . . ?
C17 C16 C15 121.2(3) . . ?
C17 C16 H16 119.4 . . ?
C15 C16 H16 119.4 . . ?
C16 C17 C18 117.6(4) . . ?
C16 C17 H17 121.2 . . ?
C18 C17 H17 121.2 . . ?
C13 C18 C17 121.1(3) . . ?
C13 C18 C19 107.4(3) . . ?
C17 C18 C19 131.6(4) . . ?
N7 C19 N6 129.2(3) . . ?
N7 C19 C18 124.2(3) . . ?
N6 C19 C18 106.5(3) . . ?
N8 C20 C21 110.2(3) . . ?
N8 C20 N7 125.3(4) . . ?
C21 C20 N7 124.5(4) . . ?
C22 C21 C20 104.7(4) . . ?
C22 C21 H21 127.7 . . ?
C20 C21 H21 127.7 . . ?
N9 C22 C21 108.6(4) . . ?
N9 C22 H22 125.7 . . ?
C21 C22 H22 125.7 . . ?
C1 N1 N2 107.2(3) . . ?
N1 N2 C3 109.8(3) . . ?
N1 N2 H2A 125.1 . . ?
C3 N2 H2A 125.1 . . ?
C4 N3 C3 123.2(4) . . ?
C11 N4 C4 106.9(3) . . ?
C12 N5 C11 122.2(3) . . ?
C12 N6 C19 109.7(3) . . ?
C12 N6 H6A 125.1 . . ?
C19 N6 H6A 125.1 . . ?
C19 N7 C20 123.4(3) . . ?
C20 N8 N9 105.9(3) . . ?
C22 N9 N8 110.5(3) . . ?
C22 N9 H9A 124.8 . . ?
N8 N9 H9A 124.8 . . ?

loop_
_geom_bond_atom_site_label_1
_geom_bond_atom_site_label_2
_geom_bond_distance
_geom_bond_site_symmetry_2
_geom_bond_publ_flag
C1 N1 1.342(5) . ?
C1 C2 1.383(6) . ?
C1 H1 0.9500 . ?
C2 C3 1.390(5) . ?
C2 H2 0.9500 . ?
C3 N2 1.358(5) . ?
C3 N3 1.368(5) . ?
C4 N3 1.295(5) . ?
C4 N4 1.422(5) . ?
C4 C5 1.472(5) . ?
C5 C6 1.385(6) . ?
C5 C10 1.392(5) . ?
C6 C7 1.388(6) . ?
C6 H6 0.9500 . ?
C7 C8 1.389(5) . ?
C7 H7 0.9500 . ?
C8 C9 1.384(6) . ?
C8 H8 0.9500 . ?
C9 C10 1.379(6) . ?
C9 H9 0.9500 . ?
C10 C11 1.462(6) . ?
C11 N4 1.348(5) . ?
C11 N5 1.348(5) . ?
C12 N5 1.328(5) . ?
C12 N6 1.347(5) . ?
C12 C13 1.480(5) . ?
C13 C18 1.380(6) . ?
C13 C14 1.390(5) . ?
C14 C15 1.382(5) . ?
C14 H14 0.9500 . ?
C15 C16 1.403(6) . ?
C15 H15 0.9500 . ?
C16 C17 1.379(5) . ?
C16 H16 0.9500 . ?
C17 C18 1.387(5) . ?
C17 H17 0.9500 . ?
C18 C19 1.491(5) . ?
C19 N7 1.271(5) . ?
C19 N6 1.418(5) . ?
C20 N8 1.354(5) . ?
C20 C21 1.391(6) . ?
C20 N7 1.393(5) . ?
C21 C22 1.384(5) . ?
C21 H21 0.9500 . ?
C22 N9 1.334(5) . ?
C22 H22 0.9500 . ?
N1 N2 1.355(5) . ?
N2 H2A 0.8800 . ?
N6 H6A 0.8800 . ?
N8 N9 1.357(4) . ?
N9 H9A 0.8800 . ?
